data_7033304
loop_
_publ_author_name
'Wang, Yan-Ning'
'Zhang, Ping'
'Yu, Jie-Hui'
'Xu, Ji-Qing'

_publ_section_title
;
 4-(4-carboxyphenoxy)phthalate-based coordination polymers and their
 application in sensing nitrobenzene.
;
_journal_issue 4
_journal_name_full 'Dalton transactions (Cambridge, England : 2003)'
_journal_page_first 1655
_journal_page_last 1663
_journal_paper_doi 10.1039/c4dt02762k
_journal_volume 44
_journal_year 2015
_chemical_formula_sum 'C54 H41 Cd3 N4 O15.5'
_chemical_formula_weight 1331.11
_chemical_name_systematic
; 
 ? 
;
_space_group_IT_number 2
_symmetry_cell_setting triclinic
_symmetry_space_group_name_Hall '-P 1'
_symmetry_space_group_name_H-M 'P -1'
_atom_sites_solution_hydrogens geom
_atom_sites_solution_primary direct
_atom_sites_solution_secondary difmap
_audit_creation_method SHELXL-97
_cell_angle_alpha 99.29(3)
_cell_angle_beta 96.54(3)
_cell_angle_gamma 97.36(3)
_cell_formula_units_Z 2
_cell_length_a 10.220(2)
_cell_length_b 12.408(3)
_cell_length_c 21.148(4)
_cell_measurement_temperature 293(2)
_cell_volume 2599.9(10)
_computing_cell_refinement Process-auto
_computing_data_collection Process-auto
_computing_data_reduction Process-auto
_computing_structure_refinement 'SHELXL-97 (Sheldrick, 1997)'
_computing_structure_solution 'SHELXS-97 (Sheldrick, 1990)'
_diffrn_ambient_temperature 293(2)
_diffrn_detector_area_resol_mean 10.0
_diffrn_measured_fraction_theta_full 0.985
_diffrn_measured_fraction_theta_max 0.985
_diffrn_measurement_device_type 'Rigaku RAXIS-RAPID'
_diffrn_measurement_method omega-scan
_diffrn_radiation_monochromator graphite
_diffrn_radiation_source 'fine-focus sealed tube'
_diffrn_radiation_type MoK\a
_diffrn_radiation_wavelength 0.71073
_diffrn_reflns_av_R_equivalents 0.0333
_diffrn_reflns_av_sigmaI/netI 0.0503
_diffrn_reflns_limit_h_max 11
_diffrn_reflns_limit_h_min -13
_diffrn_reflns_limit_k_max 16
_diffrn_reflns_limit_k_min -16
_diffrn_reflns_limit_l_max 27
_diffrn_reflns_limit_l_min -27
_diffrn_reflns_number 25610
_diffrn_reflns_theta_full 27.48
_diffrn_reflns_theta_max 27.48
_diffrn_reflns_theta_min 3.02
_diffrn_standards_decay_% 0
_diffrn_standards_interval_count 0
_diffrn_standards_interval_time 0
_diffrn_standards_number 0
_exptl_absorpt_coefficient_mu 1.290
_exptl_absorpt_correction_T_max 0.868
_exptl_absorpt_correction_T_min 0.846
_exptl_absorpt_correction_type empirical
_exptl_absorpt_process_details Process-auto
_exptl_crystal_colour colorless
_exptl_crystal_density_diffrn 1.700
_exptl_crystal_density_method 'not measured'
_exptl_crystal_description block
_exptl_crystal_F_000 1322
_exptl_crystal_size_max 0.13
_exptl_crystal_size_mid 0.12
_exptl_crystal_size_min 0.11
_refine_diff_density_max 1.152
_refine_diff_density_min -0.656
_refine_diff_density_rms 0.176
_refine_ls_extinction_method none
_refine_ls_goodness_of_fit_ref 1.090
_refine_ls_hydrogen_treatment mixed
_refine_ls_matrix_type full
_refine_ls_number_parameters 694
_refine_ls_number_reflns 11741
_refine_ls_number_restraints 0
_refine_ls_restrained_S_all 1.090
_refine_ls_R_factor_all 0.0424
_refine_ls_R_factor_gt 0.0339
_refine_ls_shift/su_max 0.002
_refine_ls_shift/su_mean 0.000
_refine_ls_structure_factor_coef Fsqd
_refine_ls_weighting_details 'calc w=1/[\s^2^(Fo^2^)+(0.0509P)^2^+0.2276P] where P=(Fo^2^+2Fc^2^)/3'
_refine_ls_weighting_scheme calc
_refine_ls_wR_factor_gt 0.0892
_refine_ls_wR_factor_ref 0.0931
_reflns_number_gt 9931
_reflns_number_total 11741
_reflns_threshold_expression >2sigma(I)
_cod_data_source_file c4dt02762k2.cif
_cod_data_source_block 1
_cod_depositor_comments 'Adding full bibliography for 7033304--7033305.cif.'
_cod_original_cell_volume 2599.9(9)
_cod_original_sg_symbol_H-M P-1
_cod_original_formula_sum 'C54 H41 Cd3 N4 O15.50'
_cod_database_code 7033304

loop_
_symmetry_equiv_pos_as_xyz
'x, y, z'
'-x, -y, -z'

loop_
_atom_site_label
_atom_site_type_symbol
_atom_site_fract_x
_atom_site_fract_y
_atom_site_fract_z
_atom_site_U_iso_or_equiv
_atom_site_adp_type
_atom_site_occupancy
_atom_site_symmetry_multiplicity
_atom_site_calc_flag
_atom_site_refinement_flags
Cd1 Cd 0.607001(19) 0.073106(17) 0.443134(10) 0.02388(6) Uani 1 1 d .
Cd2 Cd 1.606084(19) 0.109392(17) 0.955970(10) 0.02413(6) Uani 1 1 d .
Cd3 Cd 1.80770(2) 0.519680(19) 0.983762(11) 0.03159(7) Uani 1 1 d .
OW1 O 1.6224(3) 0.4681(2) 1.03468(14) 0.0519(7) Uani 1 1 d .
OW2 O 0.5714(9) 0.5819(6) 0.1534(4) 0.102(3) Uani 0.50 1 d P
O1 O 0.4450(2) 0.75766(19) 0.96633(11) 0.0369(5) Uani 1 1 d .
O2 O 0.5319(3) 0.91742(18) 0.94639(12) 0.0414(6) Uani 1 1 d .
O3 O 0.6824(3) 0.5343(2) 0.89228(15) 0.0664(9) Uani 1 1 d .
O4 O 0.7190(3) 0.6964(2) 0.95413(13) 0.0545(7) Uani 1 1 d .
O5 O 0.3836(2) 0.10086(18) 0.60841(11) 0.0369(5) Uani 1 1 d .
O6 O 0.4853(2) 0.1264(2) 0.52497(12) 0.0443(6) Uani 1 1 d .
O7 O 1.7256(2) 0.17049(18) 0.88145(11) 0.0367(5) Uani 1 1 d .
O8 O 1.7808(2) 0.33214(18) 0.94774(11) 0.0351(5) Uani 1 1 d .
O9 O 2.0063(2) 0.5300(2) 0.93362(12) 0.0404(5) Uani 1 1 d .
O10 O 2.0922(2) 0.3762(2) 0.92130(12) 0.0477(6) Uani 1 1 d .
O11 O 2.3069(2) 0.7390(2) 0.55274(12) 0.0426(6) Uani 1 1 d .
O12 O 2.2552(3) 0.8579(2) 0.63118(13) 0.0458(6) Uani 1 1 d .
O13 O 0.5264(4) 0.6205(2) 0.67242(12) 0.0691(10) Uani 1 1 d .
O14 O 1.8973(3) 0.4189(2) 0.66572(12) 0.0585(8) Uani 1 1 d .
N1 N 1.4336(3) 0.1245(2) 0.88054(12) 0.0317(6) Uani 1 1 d .
N2 N 0.7823(3) 0.0673(2) 0.52192(14) 0.0360(6) Uani 1 1 d .
N3 N 0.4170(3) 0.0751(2) 0.37126(13) 0.0328(6) Uani 1 1 d .
N4 N -0.2075(3) 0.0896(2) 0.01944(13) 0.0350(6) Uani 1 1 d .
C1 C 0.5932(4) 0.6263(3) 0.78635(16) 0.0398(8) Uani 1 1 d .
H1A H 0.6437 0.5700 0.7771 0.048 Uiso 1 1 calc R
C2 C 0.5908(3) 0.6756(2) 0.85060(15) 0.0301(6) Uani 1 1 d .
C3 C 0.5152(3) 0.7607(2) 0.86357(14) 0.0255(6) Uani 1 1 d .
C4 C 0.4449(4) 0.7952(3) 0.81229(16) 0.0397(8) Uani 1 1 d .
H4B H 0.3952 0.8523 0.8208 0.048 Uiso 1 1 calc R
C5 C 0.4471(4) 0.7466(3) 0.74913(17) 0.0478(9) Uani 1 1 d .
H5A H 0.3997 0.7708 0.7153 0.057 Uiso 1 1 calc R
C6 C 0.5201(4) 0.6621(3) 0.73691(16) 0.0440(9) Uani 1 1 d .
C7 C 0.5011(4) 0.5082(3) 0.65067(16) 0.0455(9) Uani 1 1 d .
C8 C 0.5499(5) 0.4703(3) 0.59472(17) 0.0517(10) Uani 1 1 d .
H8A H 0.5971 0.5200 0.5740 0.062 Uiso 1 1 calc R
C9 C 0.5296(4) 0.3592(3) 0.56909(15) 0.0406(8) Uani 1 1 d .
H9A H 0.5639 0.3341 0.5315 0.049 Uiso 1 1 calc R
C10 C 0.4582(3) 0.2851(2) 0.59922(14) 0.0278(6) Uani 1 1 d .
C11 C 0.4074(4) 0.3247(3) 0.65550(16) 0.0384(8) Uani 1 1 d .
H11A H 0.3597 0.2753 0.6762 0.046 Uiso 1 1 calc R
C12 C 0.4267(4) 0.4363(3) 0.68098(17) 0.0476(9) Uani 1 1 d .
H12A H 0.3903 0.4624 0.7178 0.057 Uiso 1 1 calc R
C13 C 0.5006(3) 0.8155(2) 0.93043(14) 0.0258(6) Uani 1 1 d .
C14 C 0.6701(3) 0.6345(3) 0.90383(16) 0.0351(7) Uani 1 1 d .
C15 C 0.4418(3) 0.1635(2) 0.57564(15) 0.0282(6) Uani 1 1 d .
C16 C 1.7528(3) 0.3295(3) 0.72305(16) 0.0369(7) Uani 1 1 d .
H16A H 1.6940 0.3094 0.6847 0.044 Uiso 1 1 calc R
C17 C 1.8716(3) 0.3989(3) 0.72604(15) 0.0350(7) Uani 1 1 d .
C18 C 1.9574(3) 0.4336(3) 0.78287(15) 0.0339(7) Uani 1 1 d .
H18A H 2.0358 0.4816 0.7842 0.041 Uiso 1 1 calc R
C19 C 1.9244(3) 0.3952(2) 0.83894(14) 0.0258(6) Uani 1 1 d .
C20 C 1.8085(3) 0.3207(2) 0.83599(14) 0.0261(6) Uani 1 1 d .
C21 C 1.7239(3) 0.2910(3) 0.77794(15) 0.0319(7) Uani 1 1 d .
H21A H 1.6449 0.2435 0.7761 0.038 Uiso 1 1 calc R
C22 C 2.1412(4) 0.5644(3) 0.58658(19) 0.0544(11) Uani 1 1 d .
H22A H 2.1876 0.5483 0.5517 0.065 Uiso 1 1 calc R
C23 C 2.1565(3) 0.6709(3) 0.61999(15) 0.0335(7) Uani 1 1 d .
C24 C 2.0881(4) 0.6937(3) 0.67249(18) 0.0445(9) Uani 1 1 d .
H24A H 2.0993 0.7653 0.6958 0.053 Uiso 1 1 calc R
C25 C 2.0030(4) 0.6107(3) 0.69073(19) 0.0487(9) Uani 1 1 d .
H25A H 1.9565 0.6261 0.7257 0.058 Uiso 1 1 calc R
C26 C 1.9893(4) 0.5055(3) 0.65580(16) 0.0416(8) Uani 1 1 d .
C27 C 2.0575(5) 0.4810(3) 0.6042(2) 0.0627(13) Uani 1 1 d .
H27A H 2.0474 0.4092 0.5814 0.075 Uiso 1 1 calc R
C28 C 1.7700(3) 0.2728(2) 0.89320(14) 0.0258(6) Uani 1 1 d .
C29 C 2.0142(3) 0.4366(3) 0.90242(15) 0.0312(7) Uani 1 1 d .
C30 C 2.2450(3) 0.7623(3) 0.59985(15) 0.0316(7) Uani 1 1 d .
C31 C 1.3376(4) 0.1856(3) 0.89215(16) 0.0420(8) Uani 1 1 d .
H31A H 1.3382 0.2229 0.9341 0.050 Uiso 1 1 calc R
C32 C 1.2383(4) 0.1960(3) 0.84523(17) 0.0452(9) Uani 1 1 d .
H32A H 1.1742 0.2402 0.8557 0.054 Uiso 1 1 calc R
C33 C 1.2329(3) 0.1412(3) 0.78222(16) 0.0350(7) Uani 1 1 d .
C34 C 1.3337(3) 0.0781(3) 0.77006(16) 0.0407(8) Uani 1 1 d .
H34A H 1.3354 0.0395 0.7287 0.049 Uiso 1 1 calc R
C35 C 1.4301(3) 0.0738(3) 0.81969(16) 0.0381(7) Uani 1 1 d .
H35A H 1.4977 0.0327 0.8103 0.046 Uiso 1 1 calc R
C36 C 0.9330(4) 0.1621(3) 0.61412(19) 0.0495(9) Uani 1 1 d .
H36A H 0.9638 0.2277 0.6430 0.059 Uiso 1 1 calc R
C37 C 0.9878(3) 0.0674(3) 0.62114(16) 0.0352(7) Uani 1 1 d .
C38 C 0.9364(3) -0.0268(3) 0.57624(17) 0.0403(8) Uani 1 1 d .
H38A H 0.9703 -0.0923 0.5786 0.048 Uiso 1 1 calc R
C39 C 0.8355(3) -0.0237(3) 0.52826(18) 0.0418(8) Uani 1 1 d .
H39A H 0.8026 -0.0882 0.4987 0.050 Uiso 1 1 calc R
C40 C 0.8328(4) 0.1586(3) 0.56435(19) 0.0470(9) Uani 1 1 d .
H40A H 0.7985 0.2233 0.5601 0.056 Uiso 1 1 calc R
C41 C 1.1227(3) 0.1519(3) 0.73092(17) 0.0415(8) Uani 1 1 d .
H41A H 1.0402 0.1507 0.7496 0.050 Uiso 1 1 calc R
H41B H 1.1420 0.2232 0.7180 0.050 Uiso 1 1 calc R
C42 C 1.1023(3) 0.0643(3) 0.67208(17) 0.0426(8) Uani 1 1 d .
H42A H 1.0894 -0.0069 0.6857 0.080 Uiso 1 1 calc R
H42B H 1.1834 0.0688 0.6523 0.080 Uiso 1 1 calc R
C43 C 0.3740(4) -0.0065(3) 0.32108(17) 0.0451(9) Uani 1 1 d .
H43A H 0.4127 -0.0706 0.3188 0.054 Uiso 1 1 calc R
C44 C 0.2742(4) -0.0004(3) 0.27212(19) 0.0499(9) Uani 1 1 d .
H44A H 0.2480 -0.0594 0.2380 0.060 Uiso 1 1 calc R
C45 C 0.2140(4) 0.0927(3) 0.27383(17) 0.0407(8) Uani 1 1 d .
C46 C 0.2570(4) 0.1761(3) 0.32652(18) 0.0438(8) Uani 1 1 d .
H46A H 0.2181 0.2402 0.3303 0.053 Uiso 1 1 calc R
C47 C 0.3570(4) 0.1653(3) 0.37351(17) 0.0410(8) Uani 1 1 d .
H47A H 0.3840 0.2230 0.4083 0.049 Uiso 1 1 calc R
C48 C -0.0152(4) 0.1811(3) 0.09310(19) 0.0490(10) Uani 1 1 d .
H48A H 0.0371 0.2472 0.1135 0.059 Uiso 1 1 calc R
C49 C -0.1278(4) 0.1826(3) 0.05046(19) 0.0452(9) Uani 1 1 d .
H49A H -0.1494 0.2503 0.0429 0.054 Uiso 1 1 calc R
C50 C -0.1721(3) -0.0067(3) 0.03047(17) 0.0384(8) Uani 1 1 d .
H50A H -0.2247 -0.0717 0.0087 0.046 Uiso 1 1 calc R
C51 C -0.0611(4) -0.0141(3) 0.07257(18) 0.0442(8) Uani 1 1 d .
H51A H -0.0407 -0.0828 0.0789 0.053 Uiso 1 1 calc R
C52 C 0.0197(3) 0.0817(4) 0.10543(17) 0.0436(9) Uani 1 1 d .
C53 C 0.1051(4) 0.1010(4) 0.22156(19) 0.0574(11) Uani 1 1 d .
H53A H 0.0273 0.0494 0.2247 0.069 Uiso 1 1 calc R
H53B H 0.0814 0.1747 0.2297 0.069 Uiso 1 1 calc R
C54 C 0.1377(4) 0.0784(4) 0.15423(18) 0.0509(10) Uani 1 1 d .
H54A H 0.1658 0.0063 0.1461 0.061 Uiso 1 1 calc R
H54B H 0.2110 0.1331 0.1494 0.061 Uiso 1 1 calc R

loop_
_atom_site_aniso_label
_atom_site_aniso_U_11
_atom_site_aniso_U_22
_atom_site_aniso_U_33
_atom_site_aniso_U_23
_atom_site_aniso_U_13
_atom_site_aniso_U_12
Cd1 0.02503(11) 0.02512(11) 0.01993(10) 0.00505(8) -0.00089(8) 0.00018(8)
Cd2 0.02471(11) 0.02883(11) 0.01855(10) 0.00636(8) -0.00067(8) 0.00335(8)
Cd3 0.03178(12) 0.03206(12) 0.03006(13) 0.00190(9) 0.00138(9) 0.00872(9)
OW1 0.0481(15) 0.0451(15) 0.0652(19) 0.0061(14) 0.0235(14) 0.0084(12)
OW2 0.141(7) 0.074(5) 0.076(5) -0.003(4) 0.044(5) -0.047(5)
O1 0.0454(13) 0.0369(12) 0.0297(12) 0.0068(10) 0.0096(10) 0.0056(10)
O2 0.0582(15) 0.0250(11) 0.0358(13) -0.0041(10) 0.0028(11) 0.0027(10)
O3 0.098(2) 0.0522(17) 0.0529(18) 0.0081(14) -0.0079(16) 0.0445(16)
O4 0.0544(16) 0.0651(18) 0.0393(15) 0.0078(14) -0.0131(12) 0.0111(13)
O5 0.0488(13) 0.0278(11) 0.0332(12) 0.0063(10) 0.0063(10) 0.0005(10)
O6 0.0490(14) 0.0381(13) 0.0409(14) -0.0088(11) 0.0154(12) 0.0001(11)
O7 0.0491(13) 0.0294(11) 0.0302(12) 0.0082(10) 0.0087(10) -0.0053(10)
O8 0.0484(13) 0.0328(12) 0.0269(11) 0.0083(10) 0.0088(10) 0.0096(10)
O9 0.0434(13) 0.0363(13) 0.0358(13) -0.0027(11) 0.0028(10) -0.0015(10)
O10 0.0429(13) 0.0586(16) 0.0384(14) -0.0024(12) -0.0062(11) 0.0197(12)
O11 0.0522(14) 0.0381(13) 0.0398(14) 0.0110(11) 0.0196(12) -0.0019(11)
O12 0.0612(16) 0.0317(13) 0.0478(15) 0.0096(12) 0.0221(13) 0.0028(11)
O13 0.156(3) 0.0262(13) 0.0201(12) -0.0019(10) 0.0161(16) -0.0016(16)
O14 0.086(2) 0.0533(16) 0.0260(12) 0.0096(12) 0.0094(13) -0.0328(15)
N1 0.0327(13) 0.0373(14) 0.0240(13) 0.0066(11) -0.0030(11) 0.0057(11)
N2 0.0314(13) 0.0419(15) 0.0314(14) 0.0082(12) -0.0076(11) 0.0016(11)
N3 0.0336(14) 0.0351(14) 0.0288(14) 0.0081(12) -0.0042(11) 0.0061(11)
N4 0.0281(13) 0.0469(16) 0.0311(14) 0.0149(13) -0.0025(11) 0.0052(11)
C1 0.066(2) 0.0251(15) 0.0301(17) 0.0009(13) 0.0151(16) 0.0094(15)
C2 0.0382(16) 0.0239(14) 0.0269(15) 0.0026(12) 0.0028(13) 0.0037(12)
C3 0.0324(15) 0.0213(13) 0.0213(13) 0.0033(11) 0.0012(12) 0.0016(11)
C4 0.052(2) 0.0340(17) 0.0331(17) 0.0059(14) -0.0057(15) 0.0168(15)
C5 0.075(3) 0.0395(19) 0.0252(17) 0.0064(15) -0.0109(17) 0.0091(18)
C6 0.083(3) 0.0252(16) 0.0210(15) 0.0013(13) 0.0073(16) 0.0002(16)
C7 0.081(3) 0.0258(16) 0.0249(16) -0.0001(13) 0.0013(17) 0.0017(16)
C8 0.089(3) 0.0338(18) 0.0287(17) 0.0043(15) 0.0147(18) -0.0100(19)
C9 0.063(2) 0.0356(17) 0.0209(15) -0.0014(13) 0.0102(15) 0.0019(16)
C10 0.0320(15) 0.0277(14) 0.0210(14) -0.0002(12) 0.0011(12) 0.0019(12)
C11 0.051(2) 0.0325(17) 0.0293(16) -0.0008(14) 0.0121(15) 0.0003(14)
C12 0.075(3) 0.0352(18) 0.0311(18) -0.0045(15) 0.0202(18) 0.0032(17)
C13 0.0240(13) 0.0274(14) 0.0239(14) 0.0002(12) -0.0033(11) 0.0075(11)
C14 0.0343(16) 0.0430(18) 0.0308(17) 0.0082(15) 0.0069(14) 0.0122(14)
C15 0.0246(13) 0.0289(15) 0.0263(15) -0.0030(12) -0.0038(12) 0.0023(11)
C16 0.0417(18) 0.0396(18) 0.0256(16) 0.0089(14) -0.0028(14) -0.0048(14)
C17 0.0474(19) 0.0314(16) 0.0262(16) 0.0106(13) 0.0070(14) -0.0025(14)
C18 0.0375(16) 0.0329(16) 0.0295(16) 0.0069(13) 0.0102(13) -0.0085(13)
C19 0.0274(14) 0.0256(14) 0.0239(14) 0.0037(12) 0.0021(12) 0.0039(11)
C20 0.0308(14) 0.0241(14) 0.0241(14) 0.0058(12) 0.0053(12) 0.0033(11)
C21 0.0337(15) 0.0307(15) 0.0285(15) 0.0070(13) 0.0009(13) -0.0051(12)
C22 0.083(3) 0.0374(19) 0.043(2) 0.0010(17) 0.034(2) -0.0054(19)
C23 0.0421(17) 0.0318(16) 0.0283(16) 0.0120(13) 0.0082(14) 0.0009(13)
C24 0.063(2) 0.0265(16) 0.048(2) 0.0070(16) 0.0245(18) 0.0056(15)
C25 0.067(2) 0.042(2) 0.043(2) 0.0131(17) 0.0273(19) 0.0028(18)
C26 0.058(2) 0.0363(18) 0.0294(17) 0.0125(15) 0.0099(16) -0.0097(16)
C27 0.106(4) 0.034(2) 0.045(2) -0.0009(17) 0.033(2) -0.013(2)
C28 0.0247(13) 0.0298(15) 0.0245(14) 0.0078(12) 0.0044(11) 0.0058(11)
C29 0.0276(14) 0.0381(17) 0.0273(15) 0.0060(13) 0.0067(12) 0.0002(13)
C30 0.0337(16) 0.0326(16) 0.0305(16) 0.0135(14) 0.0049(13) 0.0026(13)
C31 0.0457(19) 0.055(2) 0.0226(16) -0.0036(15) -0.0006(14) 0.0143(16)
C32 0.0444(19) 0.060(2) 0.0320(18) 0.0016(17) -0.0011(15) 0.0263(17)
C33 0.0345(16) 0.0406(18) 0.0285(16) 0.0054(14) -0.0044(13) 0.0092(13)
C34 0.0409(18) 0.053(2) 0.0255(16) -0.0014(15) -0.0037(14) 0.0145(16)
C35 0.0374(17) 0.0436(19) 0.0317(17) 0.0001(15) -0.0024(14) 0.0144(14)
C36 0.055(2) 0.041(2) 0.045(2) 0.0009(17) -0.0199(18) 0.0118(17)
C37 0.0288(15) 0.0478(19) 0.0278(16) 0.0074(14) -0.0026(13) 0.0060(14)
C38 0.0388(18) 0.0402(18) 0.0398(19) 0.0064(16) -0.0083(15) 0.0110(14)
C39 0.0391(18) 0.0392(18) 0.0406(19) 0.0014(15) -0.0089(15) 0.0018(14)
C40 0.051(2) 0.0408(19) 0.043(2) 0.0047(17) -0.0149(17) 0.0078(16)
C41 0.0363(17) 0.052(2) 0.0340(18) 0.0070(16) -0.0080(14) 0.0117(15)
C42 0.0362(17) 0.060(2) 0.0292(17) 0.0008(16) -0.0085(14) 0.0180(16)
C43 0.051(2) 0.043(2) 0.0358(19) -0.0005(16) -0.0163(16) 0.0177(16)
C44 0.055(2) 0.047(2) 0.040(2) -0.0035(17) -0.0194(17) 0.0188(17)
C45 0.0415(18) 0.050(2) 0.0308(17) 0.0076(16) -0.0026(14) 0.0128(15)
C46 0.050(2) 0.045(2) 0.0369(19) 0.0048(16) -0.0006(16) 0.0203(16)
C47 0.0463(19) 0.0391(18) 0.0342(18) 0.0021(15) -0.0050(15) 0.0081(15)
C48 0.0394(19) 0.058(2) 0.044(2) 0.0146(19) -0.0153(16) -0.0028(17)
C49 0.0427(19) 0.043(2) 0.047(2) 0.0153(17) -0.0113(16) 0.0036(15)
C50 0.0364(17) 0.0435(19) 0.0366(18) 0.0139(16) -0.0002(14) 0.0068(14)
C51 0.0424(19) 0.051(2) 0.044(2) 0.0178(18) 0.0006(16) 0.0174(16)
C52 0.0314(17) 0.070(3) 0.0318(18) 0.0157(18) -0.0016(14) 0.0133(16)
C53 0.051(2) 0.085(3) 0.036(2) 0.005(2) -0.0108(17) 0.032(2)
C54 0.0386(19) 0.078(3) 0.037(2) 0.016(2) -0.0053(16) 0.0165(18)

loop_
_atom_type_symbol
_atom_type_description
_atom_type_scat_dispersion_real
_atom_type_scat_dispersion_imag
_atom_type_scat_source
C C 0.0033 0.0016 'International Tables Vol C Tables 4.2.6.8 and 6.1.1.4'
H H 0.0000 0.0000 'International Tables Vol C Tables 4.2.6.8 and 6.1.1.4'
N N 0.0061 0.0033 'International Tables Vol C Tables 4.2.6.8 and 6.1.1.4'
O O 0.0106 0.0060 'International Tables Vol C Tables 4.2.6.8 and 6.1.1.4'
Cd Cd -0.8075 1.2024 'International Tables Vol C Tables 4.2.6.8 and 6.1.1.4'

loop_
_geom_angle_atom_site_label_1
_geom_angle_atom_site_label_2
_geom_angle_atom_site_label_3
_geom_angle
_geom_angle_site_symmetry_1
_geom_angle_site_symmetry_3
O5 Cd1 O6 128.18(8) 2_656 .
O5 Cd1 N2 92.38(10) 2_656 .
O6 Cd1 N2 88.19(10) . .
O5 Cd1 N3 88.59(10) 2_656 .
O6 Cd1 N3 86.89(10) . .
N2 Cd1 N3 174.41(9) . .
O5 Cd1 O11 142.59(8) 2_656 2_866
O6 Cd1 O11 89.22(9) . 2_866
N2 Cd1 O11 87.75(10) . 2_866
N3 Cd1 O11 94.82(10) . 2_866
O5 Cd1 O12 88.17(8) 2_656 2_866
O6 Cd1 O12 143.36(9) . 2_866
N2 Cd1 O12 95.49(10) . 2_866
N3 Cd1 O12 90.04(9) . 2_866
O11 Cd1 O12 54.66(9) 2_866 2_866
O5 Cd1 C30 115.23(9) 2_656 2_866
O6 Cd1 C30 116.58(10) . 2_866
N2 Cd1 C30 90.62(10) . 2_866
N3 Cd1 C30 93.94(9) . 2_866
O11 Cd1 C30 27.43(9) 2_866 2_866
O12 Cd1 C30 27.28(9) 2_866 2_866
N4 Cd2 O7 92.16(9) 1_756 .
N4 Cd2 N1 172.32(10) 1_756 .
O7 Cd2 N1 81.19(9) . .
N4 Cd2 O1 92.02(10) 1_756 2_767
O7 Cd2 O1 116.18(8) . 2_767
N1 Cd2 O1 94.36(10) . 2_767
N4 Cd2 O2 88.98(10) 1_756 1_645
O7 Cd2 O2 119.56(9) . 1_645
N1 Cd2 O2 90.97(10) . 1_645
O1 Cd2 O2 124.16(8) 2_767 1_645
O3 Cd3 O10 140.53(11) 1_655 2_967
O3 Cd3 O8 88.30(10) 1_655 .
O10 Cd3 O8 130.93(9) 2_967 .
O3 Cd3 OW1 93.56(12) 1_655 .
O10 Cd3 OW1 89.08(10) 2_967 .
O8 Cd3 OW1 81.52(9) . .
O3 Cd3 O9 91.99(11) 1_655 .
O10 Cd3 O9 94.25(9) 2_967 .
O8 Cd3 O9 86.66(9) . .
OW1 Cd3 O9 166.77(9) . .
O3 Cd3 O4 52.58(10) 1_655 1_655
O10 Cd3 O4 87.95(10) 2_967 1_655
O8 Cd3 O4 140.36(8) . 1_655
OW1 Cd3 O4 93.49(10) . 1_655
O9 Cd3 O4 99.41(9) . 1_655
O3 Cd3 O9 162.85(10) 1_655 2_967
O10 Cd3 O9 52.55(9) 2_967 2_967
O8 Cd3 O9 81.20(8) . 2_967
OW1 Cd3 O9 98.22(9) . 2_967
O9 Cd3 O9 73.99(9) . 2_967
O4 Cd3 O9 138.24(8) 1_655 2_967
O3 Cd3 C14 26.53(11) 1_655 1_655
O10 Cd3 C14 113.99(10) 2_967 1_655
O8 Cd3 C14 114.64(10) . 1_655
OW1 Cd3 C14 94.02(10) . 1_655
O9 Cd3 C14 96.30(9) . 1_655
O4 Cd3 C14 26.05(9) 1_655 1_655
O9 Cd3 C14 161.36(9) 2_967 1_655
C13 O1 Cd2 101.47(19) . 2_767
C13 O2 Cd2 168.5(2) . 1_465
C14 O3 Cd3 100.4(2) . 1_455
C14 O4 Cd3 83.5(2) . 1_455
C15 O5 Cd1 104.8(2) . 2_656
C15 O6 Cd1 168.4(2) . .
C28 O7 Cd2 115.2(2) . .
C28 O8 Cd3 133.99(18) . .
C29 O9 Cd3 109.32(18) . .
C29 O9 Cd3 83.16(19) . 2_967
Cd3 O9 Cd3 106.01(9) . 2_967
C29 O10 Cd3 101.2(2) . 2_967
C30 O11 Cd1 92.1(2) . 2_866
C30 O12 Cd1 90.32(19) . 2_866
C7 O13 C6 119.5(3) . .
C17 O14 C26 124.3(3) . .
C35 N1 C31 116.5(3) . .
C35 N1 Cd2 118.9(2) . .
C31 N1 Cd2 124.6(2) . .
C40 N2 C39 117.0(3) . .
C40 N2 Cd1 119.2(2) . .
C39 N2 Cd1 123.7(2) . .
C43 N3 C47 116.7(3) . .
C43 N3 Cd1 121.8(2) . .
C47 N3 Cd1 120.9(2) . .
C50 N4 C49 117.2(3) . .
C50 N4 Cd2 125.5(2) . 1_354
C49 N4 Cd2 117.3(2) . 1_354
C6 C1 C2 119.5(3) . .
C3 C2 C1 119.5(3) . .
C3 C2 C14 121.9(3) . .
C1 C2 C14 118.6(3) . .
C4 C3 C2 119.1(3) . .
C4 C3 C13 117.0(3) . .
C2 C3 C13 123.9(3) . .
C5 C4 C3 121.5(3) . .
C6 C5 C4 119.0(3) . .
C5 C6 C1 121.4(3) . .
C5 C6 O13 117.0(3) . .
C1 C6 O13 121.4(4) . .
C8 C7 O13 116.2(3) . .
C8 C7 C12 120.7(3) . .
O13 C7 C12 123.1(3) . .
C7 C8 C9 120.5(3) . .
C8 C9 C10 120.0(3) . .
C9 C10 C11 118.9(3) . .
C9 C10 C15 121.7(3) . .
C11 C10 C15 119.2(3) . .
C12 C11 C10 121.1(3) . .
C7 C12 C11 118.7(3) . .
O2 C13 O1 122.1(3) . .
O2 C13 C3 119.3(3) . .
O1 C13 C3 118.2(3) . .
O4 C14 O3 123.4(3) . .
O4 C14 C2 121.1(3) . .
O3 C14 C2 115.4(3) . .
O4 C14 Cd3 70.4(2) . 1_455
O3 C14 Cd3 53.02(18) . 1_455
C2 C14 Cd3 168.4(2) . 1_455
O6 C15 O5 121.9(3) . .
O6 C15 C10 120.2(3) . .
O5 C15 C10 117.9(3) . .
C21 C16 C17 118.4(3) . .
C18 C17 C16 121.8(3) . .
C18 C17 O14 125.5(3) . .
C16 C17 O14 112.5(3) . .
C17 C18 C19 118.9(3) . .
C20 C19 C18 120.1(3) . .
C20 C19 C29 120.4(2) . .
C18 C19 C29 119.6(2) . .
C21 C20 C19 118.5(2) . .
C21 C20 C28 118.5(2) . .
C19 C20 C28 122.9(3) . .
C16 C21 C20 122.2(3) . .
C23 C22 C27 120.7(4) . .
C22 C23 C24 119.2(3) . .
C22 C23 C30 120.8(3) . .
C24 C23 C30 120.0(3) . .
C23 C24 C25 120.8(3) . .
C26 C25 C24 118.3(3) . .
C25 C26 C27 121.6(3) . .
C25 C26 O14 123.0(3) . .
C27 C26 O14 115.1(3) . .
C26 C27 C22 119.3(4) . .
O8 C28 O7 123.9(3) . .
O8 C28 C20 120.9(3) . .
O7 C28 C20 115.2(3) . .
O10 C29 O9 123.1(3) . .
O10 C29 C19 118.2(3) . .
O9 C29 C19 118.7(3) . .
O12 C30 O11 122.7(3) . .
O12 C30 C23 118.7(3) . .
O11 C30 C23 118.6(3) . .
O12 C30 Cd1 62.40(16) . 2_866
O11 C30 Cd1 60.44(16) . 2_866
C23 C30 Cd1 176.4(2) . 2_866
N1 C31 C32 123.1(3) . .
C31 C32 C33 120.4(3) . .
C32 C33 C34 116.4(3) . .
C32 C33 C41 120.3(3) . .
C34 C33 C41 123.3(3) . .
C35 C34 C33 119.2(3) . .
N1 C35 C34 124.4(3) . .
C40 C36 C37 119.7(4) . .
C38 C37 C36 116.6(3) . .
C38 C37 C42 119.7(3) . .
C36 C37 C42 123.6(3) . .
C39 C38 C37 120.1(3) . .
N2 C39 C38 123.1(3) . .
N2 C40 C36 123.4(4) . .
C42 C41 C33 114.7(3) . .
C41 C42 C37 116.7(3) . .
N3 C43 C44 123.2(3) . .
C45 C44 C43 120.2(4) . .
C44 C45 C46 116.4(3) . .
C44 C45 C53 121.2(4) . .
C46 C45 C53 122.4(4) . .
C47 C46 C45 120.6(4) . .
N3 C47 C46 122.9(3) . .
C49 C48 C52 120.1(4) . .
N4 C49 C48 122.6(3) . .
N4 C50 C51 123.2(3) . .
C50 C51 C52 119.7(3) . .
C48 C52 C51 117.2(3) . .
C48 C52 C54 121.0(4) . .
C51 C52 C54 121.8(4) . .
C54 C53 C45 115.6(3) . .
C53 C54 C52 111.4(3) . .

loop_
_geom_bond_atom_site_label_1
_geom_bond_atom_site_label_2
_geom_bond_distance
_geom_bond_site_symmetry_2
Cd1 O5 2.275(2) 2_656
Cd1 O6 2.305(2) .
Cd1 N2 2.320(3) .
Cd1 N3 2.331(3) .
Cd1 O11 2.369(2) 2_866
Cd1 O12 2.412(2) 2_866
Cd1 C30 2.721(3) 2_866
Cd2 N4 2.266(3) 1_756
Cd2 O7 2.266(2) .
Cd2 N1 2.286(3) .
Cd2 O1 2.288(3) 2_767
Cd2 O2 2.374(2) 1_645
Cd3 O3 2.242(3) 1_655
Cd3 O10 2.259(3) 2_967
Cd3 O8 2.299(2) .
Cd3 OW1 2.352(2) .
Cd3 O9 2.393(2) .
Cd3 O4 2.617(3) 1_655
Cd3 O9 2.634(3) 2_967
Cd3 C14 2.759(3) 1_655
O1 C13 1.258(4) .
O1 Cd2 2.288(3) 2_767
O2 C13 1.245(4) .
O2 Cd2 2.374(2) 1_465
O3 C14 1.254(4) .
O3 Cd3 2.242(3) 1_455
O4 C14 1.219(4) .
O4 Cd3 2.617(3) 1_455
O5 C15 1.260(4) .
O5 Cd1 2.275(2) 2_656
O6 C15 1.248(4) .
O7 C28 1.266(4) .
O8 C28 1.249(4) .
O9 C29 1.255(4) .
O9 Cd3 2.634(3) 2_967
O10 C29 1.239(4) .
O10 Cd3 2.259(3) 2_967
O11 C30 1.254(4) .
O11 Cd1 2.369(2) 2_866
O12 C30 1.247(4) .
O12 Cd1 2.412(2) 2_866
O13 C7 1.376(4) .
O13 C6 1.390(4) .
O14 C17 1.385(4) .
O14 C26 1.393(4) .
N1 C35 1.332(4) .
N1 C31 1.336(5) .
N2 C40 1.331(5) .
N2 C39 1.333(5) .
N3 C43 1.333(5) .
N3 C47 1.340(5) .
N4 C50 1.339(4) .
N4 C49 1.349(5) .
N4 Cd2 2.266(3) 1_354
C1 C6 1.380(5) .
C1 C2 1.401(4) .
C2 C3 1.396(4) .
C2 C14 1.506(4) .
C3 C4 1.388(4) .
C3 C13 1.499(4) .
C4 C5 1.378(5) .
C5 C6 1.372(6) .
C7 C8 1.373(5) .
C7 C12 1.381(5) .
C8 C9 1.377(5) .
C9 C10 1.381(4) .
C10 C11 1.395(4) .
C10 C15 1.492(4) .
C11 C12 1.382(5) .
C14 Cd3 2.759(3) 1_455
C16 C21 1.372(4) .
C16 C17 1.384(4) .
C17 C18 1.376(5) .
C18 C19 1.407(4) .
C19 C20 1.395(4) .
C19 C29 1.511(4) .
C20 C21 1.386(4) .
C20 C28 1.501(4) .
C22 C23 1.374(5) .
C22 C27 1.383(5) .
C23 C24 1.388(5) .
C23 C30 1.506(4) .
C24 C25 1.394(5) .
C25 C26 1.374(5) .
C26 C27 1.375(5) .
C30 Cd1 2.721(3) 2_866
C31 C32 1.370(5) .
C32 C33 1.386(5) .
C33 C34 1.394(5) .
C33 C41 1.506(4) .
C34 C35 1.368(5) .
C36 C40 1.373(5) .
C36 C37 1.387(5) .
C37 C38 1.384(5) .
C37 C42 1.506(4) .
C38 C39 1.370(5) .
C41 C42 1.490(5) .
C43 C44 1.386(5) .
C44 C45 1.374(5) .
C45 C46 1.380(5) .
C45 C53 1.502(5) .
C46 C47 1.377(5) .
C48 C49 1.382(5) .
C48 C52 1.384(5) .
C50 C51 1.382(5) .
C51 C52 1.389(6) .
C52 C54 1.504(5) .
C53 C54 1.490(6) .
